data_1001347
loop_
_publ_author_name
'Gasperin, M'

_publ_section_title
;
Synthese et structure du borouranate de calcium: Ca B~2~ U~2~ O~10~.
;
_journal_coden_ASTM ACSCEE
_journal_name_full 'Acta Crystallographica C (39,1983-)'
_journal_page_first 1247
_journal_page_last 1250
_journal_volume 43
_journal_year 1987
_chemical_formula_structural 'Ca B2 U2 O10'
_chemical_formula_sum 'B2 Ca O10 U2'
_chemical_name_systematic 'Calcium diboron diuranium decaoxide'
_space_group_IT_number 5
_symmetry_cell_setting monoclinic
_symmetry_Int_Tables_number 5
_symmetry_space_group_name_Hall 'C 2y'
_symmetry_space_group_name_H-M 'C 1 2 1'
_cell_angle_alpha 90
_cell_angle_beta 96.97(3)
_cell_angle_gamma 90
_cell_formula_units_Z 4
_cell_length_a 16.512(3)
_cell_length_b 8.169(2)
_cell_length_c 6.582(1)
_cell_volume 881.3
_refine_ls_R_factor_all 0.028
_cod_database_code 1001347

loop_
_symmetry_equiv_pos_as_xyz
x,y,z
-x,y,-z
1/2+x,1/2+y,z
1/2-x,1/2+y,-z

loop_
_atom_site_label
_atom_site_type_symbol
_atom_site_symmetry_multiplicity
_atom_site_Wyckoff_symbol
_atom_site_fract_x
_atom_site_fract_y
_atom_site_fract_z
_atom_site_occupancy
_atom_site_attached_hydrogens
_atom_site_calc_flag
U1 U6+ 2 a 0. 0. 0. 1. 0 d
U2 U6+ 2 a 0. 0.5001(3) 0. 1. 0 d
U3 U6+ 4 c 0.12015(1) 0.0005(2) 0.55893(3) 1. 0 d
Ca1 Ca2+ 4 c 0.3370(1) -0.0041(8) 0.4172(2) 1. 0 d
B1 B3+ 4 c 0.1966(4) -0.0078(37) 0.0767(9) 1. 0 d
B2 B3+ 4 c 0.3032(4) 0.0004(25) 0.8386(10) 1. 0 d
O1 O2- 4 c 0.1891(3) -0.0044(22) 0.2788(7) 1. 0 d
O2 O2- 4 c 0.4503(3) -0.0129(19) 0.2290(7) 1. 0 d
O3 O2- 4 c 0.2778(3) 0.0019(21) 0.0316(7) 1. 0 d
O4 O2- 4 c 0.8673(3) 0.0067(12) 0.0725(6) 1. 0 d
O5 O2- 4 c 0.3813(3) 0.0166(12) 0.8072(8) 1. 0 d
O6 O2- 4 c 0.6076(5) 0.2768(9) 0.5421(11) 1. 0 d
O7 O2- 4 c 0.0095(3) 0.0293(6) 0.3109(7) 1. 0 d
O8 O2- 4 c 0.2507(3) 0.0399(9) 0.6747(9) 1. 0 d
O9 O2- 4 c 0.1382(5) 0.217(1) 0.5818(12) 1. 0 d
O10 O2- 4 c 0.0108(17) 0.2267(23) 0.0553(33) 0.5 0 d
O11 O2- 4 c -0.0107(23) 0.7694(22) -0.0372(31) 0.5 0 d

loop_
_atom_type_symbol
_atom_type_oxidation_number
U6+ 6.000
Ca2+ 2.000
B3+ 3.000
O2- -2.000
